data_4066661
loop_
_publ_author_name
'Yao, Haisheng'
'Zhang, Jinguo'
'Zhang, Yong'
'Sun, Hongmei'
'Shen, Qi'

_publ_section_title
;
 Synthesis of Cationic N-Heterocyclic Carbene Lanthanide Bromide and the
 Influence of N-Heterocyclic Carbene and Lanthanide Metals
;
_journal_issue 22
_journal_name_full Organometallics
_journal_page_first 5841
_journal_paper_doi 10.1021/om100562q
_journal_volume 29
_journal_year 2010
_chemical_formula_moiety 'C50 H76 N6 O3 Yb, Br, 5(C4 H8 O)'
_chemical_formula_sum 'C70 H116 Br N6 O8 Yb'
_chemical_formula_weight 1422.64
_chemical_name_systematic
; 
 ? 
;
_space_group_IT_number 2
_symmetry_cell_setting triclinic
_symmetry_Int_Tables_number 2
_symmetry_space_group_name_Hall '-P 1'
_symmetry_space_group_name_H-M 'P -1'
_atom_sites_solution_hydrogens geom
_atom_sites_solution_primary direct
_atom_sites_solution_secondary difmap
_audit_creation_method SHELXL-97
_cell_angle_alpha 74.697(3)
_cell_angle_beta 83.964(3)
_cell_angle_gamma 86.519(3)
_cell_formula_units_Z 2
_cell_length_a 13.6853(7)
_cell_length_b 13.9541(6)
_cell_length_c 20.3056(7)
_cell_measurement_reflns_used 17080
_cell_measurement_temperature 223(2)
_cell_measurement_theta_max 27.5
_cell_measurement_theta_min 3.0
_cell_volume 3717.3(3)
_computing_cell_refinement CrystalClear
_computing_data_collection CrystalClear
_computing_data_reduction CrystalStructure
_computing_structure_refinement 'SHELXL-97 (Sheldrick, 1997)'
_computing_structure_solution 'SHELXS-97 (Sheldrick, 1990)'
_diffrn_ambient_temperature 223(2)
_diffrn_detector_area_resol_mean 14.63
_diffrn_measured_fraction_theta_full 0.992
_diffrn_measured_fraction_theta_max 0.992
_diffrn_measurement_device_type 'Rigaku Saturn'
_diffrn_measurement_method \w
_diffrn_radiation_monochromator graphite
_diffrn_radiation_source 'fine-focus sealed tube'
_diffrn_radiation_type MoK\a
_diffrn_radiation_wavelength 0.71075
_diffrn_reflns_av_R_equivalents 0.0488
_diffrn_reflns_av_sigmaI/netI 0.0747
_diffrn_reflns_limit_h_max 16
_diffrn_reflns_limit_h_min -16
_diffrn_reflns_limit_k_max 16
_diffrn_reflns_limit_k_min -16
_diffrn_reflns_limit_l_max 22
_diffrn_reflns_limit_l_min -24
_diffrn_reflns_number 31763
_diffrn_reflns_theta_full 25.50
_diffrn_reflns_theta_max 25.50
_diffrn_reflns_theta_min 3.08
_exptl_absorpt_coefficient_mu 1.848
_exptl_absorpt_correction_T_max 0.688
_exptl_absorpt_correction_T_min 0.458
_exptl_absorpt_correction_type multi-scan
_exptl_absorpt_process_details 'Jacobson, R. (1998) Private communication'
_exptl_crystal_colour yellow
_exptl_crystal_density_diffrn 1.271
_exptl_crystal_density_method 'not measured'
_exptl_crystal_description prism
_exptl_crystal_F_000 1494
_exptl_crystal_size_max 0.80
_exptl_crystal_size_mid 0.60
_exptl_crystal_size_min 0.20
_refine_diff_density_max 1.707
_refine_diff_density_min -1.382
_refine_diff_density_rms 0.117
_refine_ls_extinction_method none
_refine_ls_goodness_of_fit_ref 1.087
_refine_ls_hydrogen_treatment constr
_refine_ls_matrix_type full
_refine_ls_number_parameters 637
_refine_ls_number_reflns 13725
_refine_ls_number_restraints 35
_refine_ls_restrained_S_all 1.158
_refine_ls_R_factor_all 0.0577
_refine_ls_R_factor_gt 0.0512
_refine_ls_shift/su_max 0.002
_refine_ls_shift/su_mean 0.000
_refine_ls_structure_factor_coef Fsqd
_refine_ls_weighting_details 'calc w=1/[\s^2^(Fo^2^)+(0.0690P)^2^+0.9157P] where P=(Fo^2^+2Fc^2^)/3'
_refine_ls_weighting_scheme calc
_refine_ls_wR_factor_gt 0.1333
_refine_ls_wR_factor_ref 0.1402
_reflns_number_gt 12194
_reflns_number_total 13725
_reflns_threshold_expression >2sigma(I)
_cod_data_source_file om100562q_si_001.cif
_cod_data_source_block complex6
_cod_database_code 4066661

loop_
_symmetry_equiv_pos_as_xyz
'x, y, z'
'-x, -y, -z'

loop_
_atom_site_label
_atom_site_type_symbol
_atom_site_fract_x
_atom_site_fract_y
_atom_site_fract_z
_atom_site_U_iso_or_equiv
_atom_site_adp_type
_atom_site_occupancy
_atom_site_symmetry_multiplicity
_atom_site_calc_flag
_atom_site_refinement_flags
_atom_site_disorder_assembly
_atom_site_disorder_group
Yb1 Yb 0.202641(13) 0.516486(14) 0.246699(10) 0.02877(9) Uani 1 1 d . . .
Br1 Br 0.71766(5) 0.49105(7) 0.36705(3) 0.0685(2) Uani 1 1 d . . .
O1 O 0.2049(2) 0.4093(2) 0.18630(18) 0.0343(8) Uani 1 1 d . . .
O2 O 0.1844(2) 0.6678(2) 0.25421(18) 0.0346(8) Uani 1 1 d . . .
O3 O 0.1626(3) 0.6141(3) 0.13198(19) 0.0473(10) Uani 1 1 d . . .
O4 O 0.5713(11) 0.9168(11) 0.3286(9) 0.254(6) Uiso 1 1 d . . .
O5 O 0.2731(6) 0.9629(6) 0.4628(4) 0.128(2) Uiso 1 1 d D . .
O6 O 0.6582(5) 0.5430(5) 0.1283(3) 0.0949(18) Uiso 1 1 d D . .
O7 O 0.7747(10) 0.2830(10) 0.2535(7) 0.228(5) Uiso 1 1 d D . .
O8 O 0.9340(18) 0.945(2) 0.1410(14) 0.206(5) Uiso 0.50 1 d PD A 1
O8' O 0.884(2) 0.8598(18) 0.1323(13) 0.206(5) Uiso 0.50 1 d PD B 2
N1 N 0.3685(3) 0.5138(3) 0.1939(2) 0.0321(10) Uani 1 1 d . . .
N2 N 0.4098(3) 0.5202(3) 0.3389(2) 0.0366(10) Uani 1 1 d . . .
N3 N 0.2799(3) 0.5168(3) 0.4066(2) 0.0349(10) Uani 1 1 d . . .
N4 N 0.0303(3) 0.5386(3) 0.2784(2) 0.0326(9) Uani 1 1 d . . .
N5 N 0.0644(3) 0.3218(3) 0.3619(2) 0.0392(10) Uani 1 1 d . . .
N6 N 0.2143(3) 0.2746(3) 0.3553(2) 0.0394(10) Uani 1 1 d . . .
C1 C 0.2615(4) 0.3621(4) 0.1484(3) 0.0329(11) Uani 1 1 d . . .
C2 C 0.2239(4) 0.2875(4) 0.1217(3) 0.0373(12) Uani 1 1 d . . .
C3 C 0.2902(4) 0.2379(4) 0.0851(3) 0.0421(13) Uani 1 1 d . . .
H3 H 0.2659 0.1873 0.0692 0.050 Uiso 1 1 calc R . .
C4 C 0.3916(4) 0.2569(4) 0.0694(3) 0.0456(14) Uani 1 1 d . C .
C5 C 0.4249(4) 0.3308(4) 0.0935(3) 0.0427(13) Uani 1 1 d . . .
H5 H 0.4915 0.3467 0.0836 0.051 Uiso 1 1 calc R . .
C6 C 0.3629(4) 0.3840(4) 0.1326(3) 0.0366(12) Uani 1 1 d . . .
C7 C 0.4071(4) 0.4586(4) 0.1558(3) 0.0361(12) Uani 1 1 d . . .
H7 H 0.4740 0.4684 0.1409 0.043 Uiso 1 1 calc R . .
C8 C 0.4367(4) 0.5780(4) 0.2123(3) 0.0380(13) Uani 1 1 d . . .
H8A H 0.4017 0.6393 0.2174 0.046 Uiso 1 1 calc R . .
H8B H 0.4899 0.5960 0.1754 0.046 Uiso 1 1 calc R . .
C9 C 0.4797(4) 0.5257(5) 0.2783(3) 0.0429(13) Uani 1 1 d . . .
H9A H 0.5015 0.4581 0.2765 0.051 Uiso 1 1 calc R . .
H9B H 0.5375 0.5609 0.2827 0.051 Uiso 1 1 calc R . .
C10 C 0.3109(3) 0.5178(4) 0.3400(3) 0.0313(11) Uani 1 1 d . . .
C11 C 0.4392(4) 0.5221(4) 0.4028(3) 0.0453(14) Uani 1 1 d . . .
H11 H 0.5038 0.5242 0.4139 0.054 Uiso 1 1 calc R . .
C12 C 0.3569(4) 0.5202(4) 0.4447(3) 0.0434(13) Uani 1 1 d . . .
H12 H 0.3523 0.5211 0.4910 0.052 Uiso 1 1 calc R . .
C13 C 0.1758(4) 0.5205(4) 0.4337(3) 0.0423(13) Uani 1 1 d . . .
H13 H 0.1350 0.5214 0.3960 0.051 Uiso 1 1 calc R . .
C14 C 0.1525(4) 0.4276(5) 0.4908(3) 0.0566(17) Uani 1 1 d . . .
H14A H 0.1669 0.3693 0.4735 0.085 Uiso 1 1 calc R . .
H14B H 0.0834 0.4298 0.5072 0.085 Uiso 1 1 calc R . .
H14C H 0.1922 0.4244 0.5282 0.085 Uiso 1 1 calc R . .
C15 C 0.1517(4) 0.6165(5) 0.4561(3) 0.0523(16) Uani 1 1 d . . .
H15A H 0.1849 0.6141 0.4965 0.079 Uiso 1 1 calc R . .
H15B H 0.0812 0.6232 0.4668 0.079 Uiso 1 1 calc R . .
H15C H 0.1737 0.6730 0.4193 0.079 Uiso 1 1 calc R . .
C16 C 0.1151(4) 0.2623(4) 0.1363(3) 0.0426(13) Uani 1 1 d . . .
C17 C 0.0889(5) 0.1826(5) 0.1014(4) 0.0662(19) Uani 1 1 d . . .
H17A H 0.1082 0.2043 0.0526 0.099 Uiso 1 1 calc R . .
H17B H 0.0186 0.1731 0.1090 0.099 Uiso 1 1 calc R . .
H17C H 0.1234 0.1204 0.1209 0.099 Uiso 1 1 calc R . .
C18 C 0.0501(4) 0.3562(5) 0.1087(3) 0.0519(15) Uani 1 1 d . . .
H18A H 0.0608 0.4063 0.1322 0.078 Uiso 1 1 calc R . .
H18B H -0.0186 0.3391 0.1167 0.078 Uiso 1 1 calc R . .
H18C H 0.0673 0.3821 0.0599 0.078 Uiso 1 1 calc R . .
C19 C 0.0888(4) 0.2221(4) 0.2132(3) 0.0468(14) Uani 1 1 d . . .
H19A H 0.1282 0.1622 0.2302 0.070 Uiso 1 1 calc R . .
H19B H 0.0197 0.2069 0.2218 0.070 Uiso 1 1 calc R . .
H19C H 0.1019 0.2717 0.2366 0.070 Uiso 1 1 calc R . .
C20 C 0.4587(4) 0.1954(4) 0.0293(3) 0.0524(16) Uani 1 1 d D . .
C21 C 0.5632(10) 0.2303(13) 0.0160(9) 0.0739(18) Uiso 0.50 1 d PD C 1
H21A H 0.6025 0.1912 -0.0107 0.111 Uiso 0.50 1 calc PR C 1
H21B H 0.5907 0.2223 0.0593 0.111 Uiso 0.50 1 calc PR C 1
H21C H 0.5635 0.2999 -0.0092 0.111 Uiso 0.50 1 calc PR C 1
C21' C 0.5447(11) 0.2560(12) -0.0101(8) 0.0739(18) Uiso 0.50 1 d PD C 2
H21D H 0.5828 0.2187 -0.0386 0.111 Uiso 0.50 1 calc PR C 2
H21E H 0.5861 0.2700 0.0220 0.111 Uiso 0.50 1 calc PR C 2
H21F H 0.5202 0.3180 -0.0388 0.111 Uiso 0.50 1 calc PR C 2
C22 C 0.4204(12) 0.2049(13) -0.0412(7) 0.0739(18) Uiso 0.50 1 d PD C 1
H22A H 0.4621 0.1645 -0.0658 0.111 Uiso 0.50 1 calc PR C 1
H22B H 0.4214 0.2738 -0.0676 0.111 Uiso 0.50 1 calc PR C 1
H22C H 0.3535 0.1821 -0.0345 0.111 Uiso 0.50 1 calc PR C 1
C22' C 0.4080(12) 0.1573(12) -0.0195(8) 0.0739(18) Uiso 0.50 1 d PD C 2
H22D H 0.4565 0.1312 -0.0492 0.111 Uiso 0.50 1 calc PR C 2
H22E H 0.3697 0.2111 -0.0470 0.111 Uiso 0.50 1 calc PR C 2
H22F H 0.3647 0.1049 0.0059 0.111 Uiso 0.50 1 calc PR C 2
C23 C 0.4543(13) 0.0881(10) 0.0689(8) 0.0739(18) Uiso 0.50 1 d PD C 1
H23A H 0.3864 0.0713 0.0838 0.111 Uiso 0.50 1 calc PR C 1
H23B H 0.4912 0.0774 0.1087 0.111 Uiso 0.50 1 calc PR C 1
H23C H 0.4825 0.0464 0.0399 0.111 Uiso 0.50 1 calc PR C 1
C23' C 0.5004(12) 0.1054(11) 0.0786(8) 0.0739(18) Uiso 0.50 1 d PD C 2
H23D H 0.4474 0.0703 0.1093 0.111 Uiso 0.50 1 calc PR C 2
H23E H 0.5460 0.1263 0.1051 0.111 Uiso 0.50 1 calc PR C 2
H23F H 0.5345 0.0616 0.0531 0.111 Uiso 0.50 1 calc PR C 2
C24 C 0.1238(3) 0.7305(3) 0.2768(3) 0.0307(11) Uani 1 1 d . . .
C25 C 0.1528(4) 0.8269(4) 0.2772(3) 0.0361(12) Uani 1 1 d . . .
C26 C 0.0874(4) 0.8852(4) 0.3061(3) 0.0390(12) Uani 1 1 d . . .
H26 H 0.1077 0.9479 0.3071 0.047 Uiso 1 1 calc R . .
C27 C -0.0090(4) 0.8578(4) 0.3347(3) 0.0381(12) Uani 1 1 d . . .
C28 C -0.0387(4) 0.7678(4) 0.3303(3) 0.0381(12) Uani 1 1 d . . .
H28 H -0.1031 0.7482 0.3470 0.046 Uiso 1 1 calc R . .
C29 C 0.0253(4) 0.7044(4) 0.3012(3) 0.0322(11) Uani 1 1 d . . .
C30 C -0.0144(4) 0.6112(4) 0.2989(3) 0.0358(12) Uani 1 1 d . . .
H30 H -0.0813 0.6027 0.3143 0.043 Uiso 1 1 calc R . .
C31 C -0.0311(4) 0.4533(4) 0.2847(3) 0.0339(12) Uani 1 1 d . . .
H31A H -0.0081 0.4206 0.2484 0.041 Uiso 1 1 calc R . .
H31B H -0.0991 0.4772 0.2780 0.041 Uiso 1 1 calc R . .
C32 C -0.0290(4) 0.3790(4) 0.3527(3) 0.0446(14) Uani 1 1 d . . .
H32A H -0.0417 0.4139 0.3889 0.053 Uiso 1 1 calc R . .
H32B H -0.0821 0.3328 0.3580 0.053 Uiso 1 1 calc R . .
C33 C 0.1551(4) 0.3558(4) 0.3341(3) 0.0355(12) Uani 1 1 d . . .
C34 C 0.0701(5) 0.2243(4) 0.3989(3) 0.0520(16) Uani 1 1 d . . .
H34 H 0.0173 0.1858 0.4231 0.062 Uiso 1 1 calc R . .
C35 C 0.1643(5) 0.1942(4) 0.3944(3) 0.0525(16) Uani 1 1 d . . .
H35 H 0.1908 0.1306 0.4141 0.063 Uiso 1 1 calc R . .
C36 C 0.3229(4) 0.2723(4) 0.3365(3) 0.0471(14) Uani 1 1 d . . .
H36 H 0.3393 0.3362 0.3029 0.057 Uiso 1 1 calc R . .
C37 C 0.3519(5) 0.1893(5) 0.3014(4) 0.0603(18) Uani 1 1 d . . .
H37A H 0.3378 0.1256 0.3335 0.090 Uiso 1 1 calc R . .
H37B H 0.4217 0.1916 0.2865 0.090 Uiso 1 1 calc R . .
H37C H 0.3148 0.1980 0.2620 0.090 Uiso 1 1 calc R . .
C38 C 0.3761(5) 0.2658(5) 0.3985(4) 0.068(2) Uani 1 1 d . . .
H38A H 0.3497 0.3167 0.4206 0.103 Uiso 1 1 calc R . .
H38B H 0.4455 0.2756 0.3847 0.103 Uiso 1 1 calc R . .
H38C H 0.3673 0.2008 0.4303 0.103 Uiso 1 1 calc R . .
C39 C 0.2581(4) 0.8603(4) 0.2490(3) 0.0425(13) Uani 1 1 d . . .
C40 C 0.2732(5) 0.9676(4) 0.2524(4) 0.0629(19) Uani 1 1 d . . .
H40A H 0.2274 1.0127 0.2250 0.094 Uiso 1 1 calc R . .
H40B H 0.3399 0.9861 0.2349 0.094 Uiso 1 1 calc R . .
H40C H 0.2616 0.9714 0.2997 0.094 Uiso 1 1 calc R . .
C41 C 0.2782(5) 0.8568(5) 0.1737(3) 0.0551(17) Uani 1 1 d . . .
H41A H 0.2700 0.7897 0.1704 0.083 Uiso 1 1 calc R . .
H41B H 0.3449 0.8765 0.1569 0.083 Uiso 1 1 calc R . .
H41C H 0.2323 0.9020 0.1463 0.083 Uiso 1 1 calc R . .
C42 C 0.3320(4) 0.7935(4) 0.2935(4) 0.0515(16) Uani 1 1 d . . .
H42A H 0.3246 0.8052 0.3389 0.077 Uiso 1 1 calc R . .
H42B H 0.3983 0.8087 0.2727 0.077 Uiso 1 1 calc R . .
H42C H 0.3200 0.7244 0.2973 0.077 Uiso 1 1 calc R . .
C43 C -0.0746(6) 0.9265(6) 0.3692(4) 0.0771(12) Uani 1 1 d . . .
C44 C -0.1038(6) 1.0200(5) 0.3174(4) 0.0771(12) Uani 1 1 d . . .
H44A H -0.0453 1.0537 0.2936 0.116 Uiso 1 1 calc R . .
H44B H -0.1434 1.0635 0.3406 0.116 Uiso 1 1 calc R . .
H44C H -0.1417 1.0030 0.2846 0.116 Uiso 1 1 calc R . .
C45 C -0.0196(6) 0.9549(6) 0.4237(4) 0.0771(12) Uani 1 1 d . . .
H45A H 0.0315 1.0007 0.4010 0.116 Uiso 1 1 calc R . .
H45B H 0.0097 0.8955 0.4523 0.116 Uiso 1 1 calc R . .
H45C H -0.0656 0.9864 0.4519 0.116 Uiso 1 1 calc R . .
C46 C -0.1668(6) 0.8757(6) 0.4079(4) 0.0771(12) Uani 1 1 d . . .
H46A H -0.2038 0.9196 0.4321 0.116 Uiso 1 1 calc R . .
H46B H -0.1484 0.8147 0.4406 0.116 Uiso 1 1 calc R . .
H46C H -0.2071 0.8605 0.3757 0.116 Uiso 1 1 calc R . .
C47 C 0.2063(6) 0.6025(6) 0.0672(3) 0.0794(12) Uani 1 1 d . . .
H47A H 0.1904 0.5380 0.0612 0.095 Uiso 1 1 calc R . .
H47B H 0.2780 0.6057 0.0648 0.095 Uiso 1 1 calc R . .
C48 C 0.1670(6) 0.6834(6) 0.0133(4) 0.0794(12) Uani 1 1 d D . .
H48A H 0.2161 0.7341 -0.0057 0.095 Uiso 1 1 calc R . .
H48B H 0.1482 0.6578 -0.0239 0.095 Uiso 1 1 calc R . .
C49 C 0.0824(6) 0.7243(6) 0.0462(3) 0.0794(12) Uani 1 1 d D . .
H49A H 0.0221 0.6994 0.0355 0.095 Uiso 1 1 calc R . .
H49B H 0.0802 0.7970 0.0297 0.095 Uiso 1 1 calc R . .
C50 C 0.0898(6) 0.6943(6) 0.1203(3) 0.0794(12) Uani 1 1 d D . .
H50A H 0.1100 0.7500 0.1361 0.095 Uiso 1 1 calc R . .
H50B H 0.0263 0.6719 0.1449 0.095 Uiso 1 1 calc R . .
C51 C 0.6088(15) 0.8996(14) 0.2623(10) 0.215(8) Uiso 1 1 d . . .
H51A H 0.6665 0.9386 0.2413 0.258 Uiso 1 1 calc R . .
H51B H 0.5583 0.9106 0.2301 0.258 Uiso 1 1 calc R . .
C52 C 0.6344(14) 0.7906(14) 0.2914(10) 0.206(7) Uiso 1 1 d . . .
H52A H 0.6048 0.7498 0.2668 0.248 Uiso 1 1 calc R . .
H52B H 0.7058 0.7785 0.2878 0.248 Uiso 1 1 calc R . .
C53 C 0.5940(13) 0.7671(12) 0.3639(9) 0.196(7) Uiso 1 1 d D . .
H53A H 0.6391 0.7181 0.3903 0.235 Uiso 1 1 calc R . .
H53B H 0.5316 0.7344 0.3673 0.235 Uiso 1 1 calc R . .
C54 C 0.5752(14) 0.8512(13) 0.3993(10) 0.201(7) Uiso 1 1 d D . .
H54A H 0.5129 0.8478 0.4283 0.242 Uiso 1 1 calc R . .
H54B H 0.6302 0.8629 0.4231 0.242 Uiso 1 1 calc R . .
C55 C 0.3633(7) 0.9678(8) 0.4862(6) 0.110(3) Uiso 1 1 d D . .
H55A H 0.3599 1.0165 0.5135 0.132 Uiso 1 1 calc R . .
H55B H 0.4134 0.9880 0.4475 0.132 Uiso 1 1 calc R . .
C56 C 0.3881(10) 0.8683(9) 0.5285(7) 0.143(5) Uiso 1 1 d . . .
H56A H 0.3757 0.8653 0.5774 0.172 Uiso 1 1 calc R . .
H56B H 0.4573 0.8500 0.5187 0.172 Uiso 1 1 calc R . .
C57 C 0.3213(9) 0.8003(10) 0.5085(7) 0.139(4) Uiso 1 1 d . . .
H57A H 0.3533 0.7738 0.4712 0.167 Uiso 1 1 calc R . .
H57B H 0.3017 0.7448 0.5477 0.167 Uiso 1 1 calc R . .
C58 C 0.2379(9) 0.8646(9) 0.4865(6) 0.124(4) Uiso 1 1 d . . .
H58A H 0.2099 0.8454 0.4496 0.149 Uiso 1 1 calc R . .
H58B H 0.1869 0.8604 0.5248 0.149 Uiso 1 1 calc R . .
C59 C 0.7118(7) 0.5869(7) 0.1659(5) 0.094(3) Uiso 1 1 d D . .
H59A H 0.7092 0.5473 0.2137 0.112 Uiso 1 1 calc R . .
H59B H 0.6847 0.6538 0.1650 0.112 Uiso 1 1 calc R . .
C60 C 0.8154(9) 0.5920(10) 0.1341(7) 0.137(4) Uiso 1 1 d D . .
H60A H 0.8351 0.6612 0.1164 0.164 Uiso 1 1 calc R . .
H60B H 0.8607 0.5564 0.1673 0.164 Uiso 1 1 calc R . .
C61 C 0.8140(9) 0.5447(10) 0.0789(7) 0.153(5) Uiso 1 1 d D . .
H61A H 0.8542 0.4829 0.0887 0.184 Uiso 1 1 calc R . .
H61B H 0.8425 0.5886 0.0361 0.184 Uiso 1 1 calc R . .
C62 C 0.7118(7) 0.5223(8) 0.0709(5) 0.102(3) Uiso 1 1 d D . .
H62A H 0.6890 0.5648 0.0283 0.123 Uiso 1 1 calc R . .
H62B H 0.7069 0.4525 0.0710 0.123 Uiso 1 1 calc R . .
C63 C 0.7915(10) 0.2439(10) 0.1957(7) 0.138(4) Uiso 1 1 d D . .
H63A H 0.8385 0.1872 0.2055 0.165 Uiso 1 1 calc R . .
H63B H 0.8206 0.2947 0.1567 0.165 Uiso 1 1 calc R . .
C64 C 0.7036(13) 0.2126(14) 0.1779(10) 0.214(8) Uiso 1 1 d D . .
H64A H 0.7089 0.1415 0.1802 0.257 Uiso 1 1 calc R . .
H64B H 0.6910 0.2493 0.1311 0.257 Uiso 1 1 calc R . .
C65 C 0.6226(15) 0.2328(17) 0.2276(11) 0.251(10) Uiso 1 1 d D . .
H65A H 0.5902 0.1710 0.2521 0.301 Uiso 1 1 calc R . .
H65B H 0.5737 0.2796 0.2037 0.301 Uiso 1 1 calc R . .
C66 C 0.6673(13) 0.2761(14) 0.2770(10) 0.207(7) Uiso 1 1 d D . .
H66A H 0.6571 0.2332 0.3237 0.248 Uiso 1 1 calc R . .
H66B H 0.6378 0.3421 0.2763 0.248 Uiso 1 1 calc R . .
C67 C 0.839(2) 0.908(3) 0.1678(14) 0.206(5) Uiso 0.50 1 d PD A 1
H67A H 0.7989 0.9565 0.1865 0.247 Uiso 0.50 1 calc PR A 1
H67B H 0.8452 0.8463 0.2044 0.247 Uiso 0.50 1 calc PR A 1
C67' C 0.835(2) 0.887(2) 0.0677(18) 0.206(5) Uiso 0.50 1 d PD B 2
H67C H 0.7817 0.8428 0.0679 0.247 Uiso 0.50 1 calc PR B 2
H67D H 0.8805 0.8933 0.0266 0.247 Uiso 0.50 1 calc PR B 2
C68 C 0.792(3) 0.887(2) 0.1075(17) 0.206(5) Uiso 0.50 1 d PD A 1
H68A H 0.7204 0.8894 0.1144 0.247 Uiso 0.50 1 calc PR A 1
H68B H 0.8156 0.8235 0.0989 0.247 Uiso 0.50 1 calc PR A 1
C68' C 0.795(2) 0.991(2) 0.079(2) 0.206(5) Uiso 0.50 1 d PD B 2
H68C H 0.7561 1.0295 0.0423 0.247 Uiso 0.50 1 calc PR B 2
H68D H 0.7586 0.9859 0.1238 0.247 Uiso 0.50 1 calc PR B 2
C69 C 0.832(3) 0.977(3) 0.0497(14) 0.206(5) Uiso 0.50 1 d PD A 1
H69A H 0.7820 1.0160 0.0220 0.247 Uiso 0.50 1 calc PR A 1
H69B H 0.8896 0.9608 0.0209 0.247 Uiso 0.50 1 calc PR A 1
C69' C 0.900(2) 1.031(2) 0.074(2) 0.206(5) Uiso 0.50 1 d PD B 2
H69C H 0.9190 1.0772 0.0295 0.247 Uiso 0.50 1 calc PR B 2
H69D H 0.9099 1.0602 0.1115 0.247 Uiso 0.50 1 calc PR B 2
C70 C 0.858(3) 1.0204(19) 0.1107(17) 0.206(5) Uiso 0.50 1 d PD A 1
H70A H 0.8847 1.0870 0.0936 0.247 Uiso 0.50 1 calc PR A 1
H70B H 0.8007 1.0224 0.1436 0.247 Uiso 0.50 1 calc PR A 1
C70' C 0.946(2) 0.931(2) 0.082(2) 0.206(5) Uiso 0.50 1 d PD B 2
H70C H 0.9521 0.9140 0.0375 0.247 Uiso 0.50 1 calc PR B 2
H70D H 1.0117 0.9294 0.0967 0.247 Uiso 0.50 1 calc PR B 2

loop_
_atom_site_aniso_label
_atom_site_aniso_U_11
_atom_site_aniso_U_22
_atom_site_aniso_U_33
_atom_site_aniso_U_23
_atom_site_aniso_U_13
_atom_site_aniso_U_12
Yb1 0.02344(13) 0.03147(15) 0.03254(14) -0.01019(10) -0.00145(9) -0.00331(9)
Br1 0.0355(3) 0.1260(7) 0.0466(4) -0.0292(4) -0.0049(3) 0.0086(4)
O1 0.0285(18) 0.0377(19) 0.041(2) -0.0186(16) 0.0003(15) -0.0046(15)
O2 0.0292(18) 0.0330(18) 0.043(2) -0.0115(15) -0.0028(15) -0.0035(15)
O3 0.055(2) 0.050(2) 0.035(2) -0.0082(17) -0.0060(18) 0.0098(19)
N1 0.0200(19) 0.042(2) 0.036(2) -0.0133(19) 0.0043(17) -0.0092(18)
N2 0.024(2) 0.048(3) 0.042(2) -0.018(2) -0.0044(19) -0.0005(19)
N3 0.026(2) 0.046(3) 0.034(2) -0.0116(19) -0.0054(18) -0.0015(19)
N4 0.022(2) 0.037(2) 0.039(2) -0.0097(19) -0.0022(18) -0.0078(18)
N5 0.038(2) 0.040(2) 0.038(2) -0.0059(19) -0.003(2) -0.005(2)
N6 0.036(2) 0.035(2) 0.045(3) -0.0012(19) -0.012(2) -0.005(2)
C1 0.029(2) 0.035(3) 0.036(3) -0.010(2) -0.001(2) -0.002(2)
C2 0.040(3) 0.038(3) 0.038(3) -0.015(2) -0.006(2) -0.005(2)
C3 0.044(3) 0.045(3) 0.044(3) -0.021(2) -0.006(3) -0.005(3)
C4 0.052(3) 0.042(3) 0.046(3) -0.019(3) -0.005(3) -0.001(3)
C5 0.033(3) 0.051(3) 0.046(3) -0.019(3) -0.001(2) 0.000(3)
C6 0.033(3) 0.043(3) 0.037(3) -0.016(2) -0.002(2) -0.005(2)
C7 0.023(2) 0.049(3) 0.037(3) -0.014(2) 0.004(2) -0.005(2)
C8 0.036(3) 0.042(3) 0.041(3) -0.021(2) 0.007(2) -0.013(2)
C9 0.022(2) 0.061(4) 0.050(3) -0.024(3) 0.001(2) -0.002(2)
C10 0.024(2) 0.031(3) 0.041(3) -0.014(2) -0.003(2) -0.003(2)
C11 0.032(3) 0.063(4) 0.049(3) -0.023(3) -0.013(3) -0.004(3)
C12 0.033(3) 0.066(4) 0.035(3) -0.019(3) -0.007(2) -0.001(3)
C13 0.027(3) 0.067(4) 0.036(3) -0.017(3) 0.000(2) -0.010(3)
C14 0.044(3) 0.078(4) 0.045(3) -0.007(3) 0.001(3) -0.025(3)
C15 0.038(3) 0.075(4) 0.046(3) -0.022(3) 0.002(3) 0.000(3)
C16 0.043(3) 0.042(3) 0.053(3) -0.026(3) -0.011(3) -0.004(3)
C17 0.052(4) 0.074(5) 0.091(5) -0.048(4) -0.011(4) -0.017(3)
C18 0.041(3) 0.061(4) 0.055(4) -0.015(3) -0.015(3) -0.002(3)
C19 0.044(3) 0.048(3) 0.050(3) -0.013(3) 0.002(3) -0.013(3)
C20 0.051(4) 0.051(4) 0.063(4) -0.033(3) 0.000(3) 0.002(3)
C24 0.028(2) 0.030(2) 0.036(3) -0.010(2) -0.007(2) 0.000(2)
C25 0.032(3) 0.035(3) 0.041(3) -0.010(2) -0.003(2) -0.003(2)
C26 0.046(3) 0.030(3) 0.044(3) -0.014(2) -0.003(3) -0.004(2)
C27 0.039(3) 0.035(3) 0.040(3) -0.010(2) -0.004(2) 0.004(2)
C28 0.032(3) 0.038(3) 0.045(3) -0.015(2) -0.001(2) 0.003(2)
C29 0.028(2) 0.032(3) 0.039(3) -0.012(2) -0.004(2) -0.002(2)
C30 0.027(3) 0.041(3) 0.041(3) -0.013(2) -0.004(2) -0.002(2)
C31 0.027(2) 0.031(3) 0.048(3) -0.019(2) -0.001(2) -0.003(2)
C32 0.035(3) 0.049(3) 0.049(3) -0.011(3) 0.003(3) -0.017(3)
C33 0.035(3) 0.041(3) 0.033(3) -0.013(2) -0.001(2) -0.008(2)
C34 0.052(4) 0.038(3) 0.058(4) 0.003(3) -0.002(3) -0.016(3)
C35 0.060(4) 0.037(3) 0.054(4) 0.003(3) -0.014(3) -0.009(3)
C36 0.040(3) 0.031(3) 0.068(4) -0.006(3) -0.011(3) -0.001(2)
C37 0.050(4) 0.048(4) 0.081(5) -0.014(3) -0.010(3) 0.003(3)
C38 0.060(4) 0.056(4) 0.089(5) -0.010(4) -0.030(4) 0.001(3)
C39 0.034(3) 0.033(3) 0.061(4) -0.013(2) 0.005(3) -0.008(2)
C40 0.049(3) 0.044(3) 0.099(6) -0.026(4) 0.006(4) -0.013(3)
C41 0.051(4) 0.051(4) 0.058(4) -0.009(3) 0.014(3) -0.017(3)
C42 0.038(3) 0.047(3) 0.077(4) -0.029(3) -0.006(3) -0.007(3)
C43 0.076(3) 0.073(2) 0.083(3) -0.033(2) 0.016(2) 0.010(2)
C44 0.076(3) 0.073(2) 0.083(3) -0.033(2) 0.016(2) 0.010(2)
C45 0.076(3) 0.073(2) 0.083(3) -0.033(2) 0.016(2) 0.010(2)
C46 0.076(3) 0.073(2) 0.083(3) -0.033(2) 0.016(2) 0.010(2)
C47 0.089(3) 0.094(3) 0.046(2) -0.0070(19) -0.011(2) 0.025(2)
C48 0.089(3) 0.094(3) 0.046(2) -0.0070(19) -0.011(2) 0.025(2)
C49 0.089(3) 0.094(3) 0.046(2) -0.0070(19) -0.011(2) 0.025(2)
C50 0.089(3) 0.094(3) 0.046(2) -0.0070(19) -0.011(2) 0.025(2)

loop_
_atom_type_symbol
_atom_type_description
_atom_type_scat_dispersion_real
_atom_type_scat_dispersion_imag
_atom_type_scat_source
C C 0.0033 0.0016 'International Tables Vol C Tables 4.2.6.8 and 6.1.1.4'
H H 0.0000 0.0000 'International Tables Vol C Tables 4.2.6.8 and 6.1.1.4'
N N 0.0061 0.0033 'International Tables Vol C Tables 4.2.6.8 and 6.1.1.4'
O O 0.0106 0.0060 'International Tables Vol C Tables 4.2.6.8 and 6.1.1.4'
Br Br -0.2901 2.4595 'International Tables Vol C Tables 4.2.6.8 and 6.1.1.4'
Yb Yb -0.3850 5.5486 'International Tables Vol C Tables 4.2.6.8 and 6.1.1.4'

loop_
_geom_angle_atom_site_label_1
_geom_angle_atom_site_label_2
_geom_angle_atom_site_label_3
_geom_angle
O2 Yb1 O1 149.84(14)
O2 Yb1 N4 74.92(13)
O1 Yb1 N4 102.85(13)
O2 Yb1 N1 101.69(13)
O1 Yb1 N1 74.74(13)
N4 Yb1 N1 169.13(14)
O2 Yb1 O3 75.01(13)
O1 Yb1 O3 74.84(13)
N4 Yb1 O3 84.29(13)
N1 Yb1 O3 84.85(14)
O2 Yb1 C10 77.49(14)
O1 Yb1 C10 128.06(14)
N4 Yb1 C10 113.83(15)
N1 Yb1 C10 74.86(15)
O3 Yb1 C10 141.48(14)
O2 Yb1 C33 129.96(15)
O1 Yb1 C33 76.03(15)
N4 Yb1 C33 75.04(15)
N1 Yb1 C33 114.02(15)
O3 Yb1 C33 139.20(15)
C10 Yb1 C33 79.32(16)
C1 O1 Yb1 144.2(3)
C24 O2 Yb1 143.7(3)
C47 O3 C50 109.0(5)
C47 O3 Yb1 127.0(4)
C50 O3 Yb1 124.0(3)
C51 O4 C54 130.3(16)
C55 O5 C58 110.5(9)
C59 O6 C62 114.2(7)
C63 O7 C66 107.7(13)
C67 O8 C70 71.5(11)
C70' O8' C67' 72.7(11)
C7 N1 C8 115.5(4)
C7 N1 Yb1 128.6(3)
C8 N1 Yb1 115.7(3)
C10 N2 C11 112.0(4)
C10 N2 C9 125.3(5)
C11 N2 C9 122.6(4)
C10 N3 C12 112.5(4)
C10 N3 C13 124.2(4)
C12 N3 C13 123.0(4)
C30 N4 C31 114.6(4)
C30 N4 Yb1 128.4(3)
C31 N4 Yb1 116.4(3)
C33 N5 C34 111.4(5)
C33 N5 C32 125.7(4)
C34 N5 C32 122.9(4)
C33 N6 C35 113.0(5)
C33 N6 C36 123.4(4)
C35 N6 C36 123.6(5)
O1 C1 C6 120.2(5)
O1 C1 C2 121.4(4)
C6 C1 C2 118.4(5)
C3 C2 C1 117.4(5)
C3 C2 C16 122.1(5)
C1 C2 C16 120.4(5)
C2 C3 C4 125.5(5)
C2 C3 H3 117.3
C4 C3 H3 117.3
C5 C4 C3 115.9(5)
C5 C4 C20 123.3(5)
C3 C4 C20 120.8(5)
C4 C5 C6 122.6(5)
C4 C5 H5 118.7
C6 C5 H5 118.7
C5 C6 C1 120.2(5)
C5 C6 C7 117.2(5)
C1 C6 C7 122.6(5)
N1 C7 C6 129.5(4)
N1 C7 H7 115.3
C6 C7 H7 115.3
N1 C8 C9 110.7(4)
N1 C8 H8A 109.5
C9 C8 H8A 109.5
N1 C8 H8B 109.5
C9 C8 H8B 109.5
H8A C8 H8B 108.1
N2 C9 C8 112.9(4)
N2 C9 H9A 109.0
C8 C9 H9A 109.0
N2 C9 H9B 109.0
C8 C9 H9B 109.0
H9A C9 H9B 107.8
N2 C10 N3 102.5(4)
N2 C10 Yb1 131.1(4)
N3 C10 Yb1 126.4(3)
C12 C11 N2 106.3(5)
C12 C11 H11 126.8
N2 C11 H11 126.8
C11 C12 N3 106.6(5)
C11 C12 H12 126.7
N3 C12 H12 126.7
N3 C13 C14 110.2(5)
N3 C13 C15 110.3(4)
C14 C13 C15 112.9(5)
N3 C13 H13 107.7
C14 C13 H13 107.7
C15 C13 H13 107.7
C13 C14 H14A 109.5
C13 C14 H14B 109.5
H14A C14 H14B 109.5
C13 C14 H14C 109.5
H14A C14 H14C 109.5
H14B C14 H14C 109.5
C13 C15 H15A 109.5
C13 C15 H15B 109.5
H15A C15 H15B 109.5
C13 C15 H15C 109.5
H15A C15 H15C 109.5
H15B C15 H15C 109.5
C19 C16 C2 110.3(5)
C19 C16 C17 107.4(5)
C2 C16 C17 112.5(5)
C19 C16 C18 109.5(5)
C2 C16 C18 110.1(5)
C17 C16 C18 107.1(5)
C16 C17 H17A 109.5
C16 C17 H17B 109.5
H17A C17 H17B 109.5
C16 C17 H17C 109.5
H17A C17 H17C 109.5
H17B C17 H17C 109.5
C16 C18 H18A 109.5
C16 C18 H18B 109.5
H18A C18 H18B 109.5
C16 C18 H18C 109.5
H18A C18 H18C 109.5
H18B C18 H18C 109.5
C16 C19 H19A 109.5
C16 C19 H19B 109.5
H19A C19 H19B 109.5
C16 C19 H19C 109.5
H19A C19 H19C 109.5
H19B C19 H19C 109.5
C22' C20 C23 81.5(10)
C22' C20 C23' 106.3(10)
C23 C20 C23' 28.9(8)
C22' C20 C21 124.3(10)
C23 C20 C21 111.5(10)
C23' C20 C21 85.1(10)
C22' C20 C21' 108.6(10)
C23 C20 C21' 130.8(10)
C23' C20 C21' 107.5(10)
C21 C20 C21' 23.8(8)
C22' C20 C4 114.2(8)
C23 C20 C4 108.1(8)
C23' C20 C4 109.6(8)
C21 C20 C4 112.1(8)
C21' C20 C4 110.4(8)
C22' C20 C22 27.0(7)
C23 C20 C22 107.9(10)
C23' C20 C22 129.6(10)
C21 C20 C22 107.3(10)
C21' C20 C22 86.5(10)
C4 C20 C22 109.9(8)
C20 C21 H21A 109.5
C20 C21 H21B 109.5
C20 C21 H21C 109.5
C20 C21' H21D 109.5
C20 C21' H21E 109.5
H21D C21' H21E 109.5
C20 C21' H21F 109.5
H21D C21' H21F 109.5
H21E C21' H21F 109.5
C20 C22 H22A 109.5
C20 C22 H22B 109.5
C20 C22 H22C 109.5
C20 C22' H22D 109.5
C20 C22' H22E 109.5
H22D C22' H22E 109.5
C20 C22' H22F 109.5
H22D C22' H22F 109.5
H22E C22' H22F 109.5
C20 C23 H23A 109.5
C20 C23 H23B 109.5
C20 C23 H23C 109.5
C20 C23' H23D 109.5
C20 C23' H23E 109.5
H23D C23' H23E 109.5
C20 C23' H23F 109.5
H23D C23' H23F 109.5
H23E C23' H23F 109.5
O2 C24 C29 120.3(4)
O2 C24 C25 121.9(4)
C29 C24 C25 117.8(4)
C26 C25 C24 118.3(5)
C26 C25 C39 121.7(5)
C24 C25 C39 119.9(4)
C25 C26 C27 124.5(5)
C25 C26 H26 117.7
C27 C26 H26 117.7
C28 C27 C26 116.9(5)
C28 C27 C43 122.8(5)
C26 C27 C43 120.3(5)
C27 C28 C29 121.2(5)
C27 C28 H28 119.4
C29 C28 H28 119.4
C28 C29 C24 121.0(5)
C28 C29 C30 116.4(4)
C24 C29 C30 122.7(4)
N4 C30 C29 128.4(5)
N4 C30 H30 115.8
C29 C30 H30 115.8
N4 C31 C32 112.6(5)
N4 C31 H31A 109.1
C32 C31 H31A 109.1
N4 C31 H31B 109.1
C32 C31 H31B 109.1
H31A C31 H31B 107.8
N5 C32 C31 113.8(4)
N5 C32 H32A 108.8
C31 C32 H32A 108.8
N5 C32 H32B 108.8
C31 C32 H32B 108.8
H32A C32 H32B 107.7
N6 C33 N5 102.3(4)
N6 C33 Yb1 126.7(3)
N5 C33 Yb1 130.1(4)
C35 C34 N5 107.3(5)
C35 C34 H34 126.3
N5 C34 H34 126.3
C34 C35 N6 106.0(5)
C34 C35 H35 127.0
N6 C35 H35 127.0
N6 C36 C38 109.7(5)
N6 C36 C37 110.3(5)
C38 C36 C37 113.9(5)
N6 C36 H36 107.6
C38 C36 H36 107.6
C37 C36 H36 107.6
C36 C37 H37A 109.5
C36 C37 H37B 109.5
H37A C37 H37B 109.5
C36 C37 H37C 109.5
H37A C37 H37C 109.5
H37B C37 H37C 109.5
C36 C38 H38A 109.5
C36 C38 H38B 109.5
H38A C38 H38B 109.5
C36 C38 H38C 109.5
H38A C38 H38C 109.5
H38B C38 H38C 109.5
C42 C39 C41 111.2(5)
C42 C39 C40 106.6(5)
C41 C39 C40 108.0(5)
C42 C39 C25 109.3(4)
C41 C39 C25 110.2(5)
C40 C39 C25 111.5(5)
C39 C40 H40A 109.5
C39 C40 H40B 109.5
H40A C40 H40B 109.5
C39 C40 H40C 109.5
H40A C40 H40C 109.5
H40B C40 H40C 109.5
C39 C41 H41A 109.5
C39 C41 H41B 109.5
H41A C41 H41B 109.5
C39 C41 H41C 109.5
H41A C41 H41C 109.5
H41B C41 H41C 109.5
C39 C42 H42A 109.5
C39 C42 H42B 109.5
H42A C42 H42B 109.5
C39 C42 H42C 109.5
H42A C42 H42C 109.5
H42B C42 H42C 109.5
C44 C43 C46 109.2(7)
C44 C43 C27 111.0(6)
C46 C43 C27 111.9(6)
C44 C43 C45 109.0(7)
C46 C43 C45 105.6(7)
C27 C43 C45 110.0(6)
C43 C44 H44A 109.5
C43 C44 H44B 109.5
H44A C44 H44B 109.5
C43 C44 H44C 109.5
H44A C44 H44C 109.5
H44B C44 H44C 109.5
C43 C45 H45A 109.5
C43 C45 H45B 109.5
H45A C45 H45B 109.5
C43 C45 H45C 109.5
H45A C45 H45C 109.5
H45B C45 H45C 109.5
C43 C46 H46A 109.5
C43 C46 H46B 109.5
H46A C46 H46B 109.5
C43 C46 H46C 109.5
H46A C46 H46C 109.5
H46B C46 H46C 109.5
O3 C47 C48 107.8(6)
O3 C47 H47A 110.1
C48 C47 H47A 110.1
O3 C47 H47B 110.1
C48 C47 H47B 110.1
H47A C47 H47B 108.5
C49 C48 C47 105.6(6)
C49 C48 H48A 110.6
C47 C48 H48A 110.6
C49 C48 H48B 110.6
C47 C48 H48B 110.6
H48A C48 H48B 108.8
C48 C49 C50 108.2(6)
C48 C49 H49A 110.1
C50 C49 H49A 110.1
C48 C49 H49B 110.1
C50 C49 H49B 110.1
H49A C49 H49B 108.4
O3 C50 C49 106.1(6)
O3 C50 H50A 110.5
C49 C50 H50A 110.5
O3 C50 H50B 110.5
C49 C50 H50B 110.5
H50A C50 H50B 108.7
O4 C51 C52 94.7(15)
O4 C51 H51A 112.8
C52 C51 H51A 112.8
O4 C51 H51B 112.8
C52 C51 H51B 112.8
H51A C51 H51B 110.2
C53 C52 C51 105.5(16)
C53 C52 H52A 110.6
C51 C52 H52A 110.6
C53 C52 H52B 110.6
C51 C52 H52B 110.6
H52A C52 H52B 108.8
C52 C53 C54 119.1(16)
C52 C53 H53A 107.6
C54 C53 H53A 107.6
C52 C53 H53B 107.6
C54 C53 H53B 107.6
H53A C53 H53B 107.0
O4 C54 C53 85.0(13)
O4 C54 H54A 114.5
C53 C54 H54A 114.5
O4 C54 H54B 114.5
C53 C54 H54B 114.5
H54A C54 H54B 111.6
O5 C55 C56 107.1(10)
O5 C55 H55A 110.3
C56 C55 H55A 110.3
O5 C55 H55B 110.3
C56 C55 H55B 110.3
H55A C55 H55B 108.5
C55 C56 C57 104.4(12)
C55 C56 H56A 110.9
C57 C56 H56A 110.9
C55 C56 H56B 110.9
C57 C56 H56B 110.9
H56A C56 H56B 108.9
C58 C57 C56 103.2(11)
C58 C57 H57A 111.1
C56 C57 H57A 111.1
C58 C57 H57B 111.1
C56 C57 H57B 111.1
H57A C57 H57B 109.1
O5 C58 C57 106.6(10)
O5 C58 H58A 110.4
C57 C58 H58A 110.4
O5 C58 H58B 110.4
C57 C58 H58B 110.4
H58A C58 H58B 108.6
O6 C59 C60 107.5(8)
O6 C59 H59A 110.2
C60 C59 H59A 110.2
O6 C59 H59B 110.2
C60 C59 H59B 110.2
H59A C59 H59B 108.5
C61 C60 C59 103.9(10)
C61 C60 H60A 111.0
C59 C60 H60A 111.0
C61 C60 H60B 111.0
C59 C60 H60B 111.0
H60A C60 H60B 109.0
C60 C61 C62 110.7(11)
C60 C61 H61A 109.5
C62 C61 H61A 109.5
C60 C61 H61B 109.5
C62 C61 H61B 109.5
H61A C61 H61B 108.1
O6 C62 C61 103.0(9)
O6 C62 H62A 111.2
C61 C62 H62A 111.2
O6 C62 H62B 111.2
C61 C62 H62B 111.2
H62A C62 H62B 109.1
O7 C63 C64 111.9(13)
O7 C63 H63A 109.2
C64 C63 H63A 109.2
O7 C63 H63B 109.2
C64 C63 H63B 109.2
H63A C63 H63B 107.9
C63 C64 C65 107.3(16)
C63 C64 H64A 110.3
C65 C64 H64A 110.3
C63 C64 H64B 110.3
C65 C64 H64B 110.3
H64A C64 H64B 108.5
C64 C65 C66 107.3(17)
C64 C65 H65A 110.3
C66 C65 H65A 110.3
C64 C65 H65B 110.3
C66 C65 H65B 110.3
H65A C65 H65B 108.5
C65 C66 O7 105.8(15)
C65 C66 H66A 110.6
O7 C66 H66A 110.6
C65 C66 H66B 110.6
O7 C66 H66B 110.6
H66A C66 H66B 108.7
O8 C67 C68 106(2)
O8 C67 H67A 110.5
C68 C67 H67A 110.5
O8 C67 H67B 110.5
C68 C67 H67B 110.5
H67A C67 H67B 108.7
O8' C67' C68' 93(2)
O8' C67' H67C 113.1
C68' C67' H67C 113.1
O8' C67' H67D 113.1
C68' C67' H67D 113.1
H67C C67' H67D 110.4
C67 C68 C69 98.8(16)
C67 C68 H68A 112.0
C69 C68 H68A 112.0
C67 C68 H68B 112.0
C69 C68 H68B 112.0
H68A C68 H68B 109.7
C69' C68' C67' 93.5(19)
C69' C68' H68C 113.0
C67' C68' H68C 113.0
C69' C68' H68D 113.0
C67' C68' H68D 113.0
H68C C68' H68D 110.4
C68 C69 C70 85.2(16)
C68 C69 H69A 114.5
C70 C69 H69A 114.5
C68 C69 H69B 114.5
C70 C69 H69B 114.5
H69A C69 H69B 111.6
C70' C69' C68' 92.3(19)
C70' C69' H69C 113.2
C68' C69' H69C 113.2
C70' C69' H69D 113.2
C68' C69' H69D 113.2
H69C C69' H69D 110.6
O8 C70 C69 100(3)
O8 C70 H70A 111.7
C69 C70 H70A 111.7
O8 C70 H70B 111.7
C69 C70 H70B 111.7
H70A C70 H70B 109.5
O8' C70' C69' 109(3)
O8' C70' H70C 110.0
C69' C70' H70C 110.0
O8' C70' H70D 110.0
C69' C70' H70D 110.0
H70C C70' H70D 108.4

loop_
_geom_bond_atom_site_label_1
_geom_bond_atom_site_label_2
_geom_bond_distance
Yb1 O2 2.155(3)
Yb1 O1 2.167(3)
Yb1 N4 2.402(4)
Yb1 N1 2.408(4)
Yb1 O3 2.467(4)
Yb1 C10 2.529(5)
Yb1 C33 2.536(5)
O1 C1 1.306(6)
O2 C24 1.308(6)
O3 C47 1.432(8)
O3 C50 1.441(8)
O4 C51 1.46(2)
O4 C54 1.49(2)
O5 C55 1.382(10)
O5 C58 1.424(12)
O6 C59 1.383(10)
O6 C62 1.398(10)
O7 C63 1.413(13)
O7 C66 1.497(14)
O8 C67 1.429(19)
O8 C70 1.490(19)
O8' C70' 1.464(19)
O8' C67' 1.490(19)
N1 C7 1.285(6)
N1 C8 1.472(7)
N2 C10 1.353(6)
N2 C11 1.406(7)
N2 C9 1.465(7)
N3 C10 1.370(6)
N3 C12 1.382(7)
N3 C13 1.476(6)
N4 C30 1.291(6)
N4 C31 1.469(6)
N5 C33 1.367(6)
N5 C34 1.373(7)
N5 C32 1.467(7)
N6 C33 1.354(7)
N6 C35 1.366(7)
N6 C36 1.495(7)
C1 C6 1.424(7)
C1 C2 1.437(7)
C2 C3 1.382(7)
C2 C16 1.531(7)
C3 C4 1.416(8)
C3 H3 0.9400
C4 C5 1.371(8)
C4 C20 1.536(8)
C5 C6 1.413(7)
C5 H5 0.9400
C6 C7 1.436(7)
C7 H7 0.9400
C8 C9 1.508(8)
C8 H8A 0.9800
C8 H8B 0.9800
C9 H9A 0.9800
C9 H9B 0.9800
C11 C12 1.334(7)
C11 H11 0.9400
C12 H12 0.9400
C13 C14 1.518(8)
C13 C15 1.532(8)
C13 H13 0.9900
C14 H14A 0.9700
C14 H14B 0.9700
C14 H14C 0.9700
C15 H15A 0.9700
C15 H15B 0.9700
C15 H15C 0.9700
C16 C19 1.526(8)
C16 C17 1.543(8)
C16 C18 1.549(8)
C17 H17A 0.9700
C17 H17B 0.9700
C17 H17C 0.9700
C18 H18A 0.9700
C18 H18B 0.9700
C18 H18C 0.9700
C19 H19A 0.9700
C19 H19B 0.9700
C19 H19C 0.9700
C20 C22' 1.487(14)
C20 C23 1.502(13)
C20 C23' 1.508(14)
C20 C21 1.514(14)
C20 C21' 1.519(14)
C20 C22 1.547(14)
C21 H21A 0.9700
C21 H21B 0.9700
C21 H21C 0.9700
C21' H21D 0.9700
C21' H21E 0.9700
C21' H21F 0.9700
C22 H22A 0.9700
C22 H22B 0.9700
C22 H22C 0.9700
C22' H22D 0.9700
C22' H22E 0.9700
C22' H22F 0.9700
C23 H23A 0.9700
C23 H23B 0.9700
C23 H23C 0.9700
C23' H23D 0.9700
C23' H23E 0.9700
C23' H23F 0.9700
C24 C29 1.421(6)
C24 C25 1.427(7)
C25 C26 1.364(7)
C25 C39 1.546(7)
C26 C27 1.417(7)
C26 H26 0.9400
C27 C28 1.371(7)
C27 C43 1.528(8)
C28 C29 1.404(7)
C28 H28 0.9400
C29 C30 1.453(7)
C30 H30 0.9400
C31 C32 1.493(8)
C31 H31A 0.9800
C31 H31B 0.9800
C32 H32A 0.9800
C32 H32B 0.9800
C34 C35 1.332(9)
C34 H34 0.9400
C35 H35 0.9400
C36 C38 1.499(9)
C36 C37 1.525(9)
C36 H36 0.9900
C37 H37A 0.9700
C37 H37B 0.9700
C37 H37C 0.9700
C38 H38A 0.9700
C38 H38B 0.9700
C38 H38C 0.9700
C39 C42 1.530(8)
C39 C41 1.538(9)
C39 C40 1.544(8)
C40 H40A 0.9700
C40 H40B 0.9700
C40 H40C 0.9700
C41 H41A 0.9700
C41 H41B 0.9700
C41 H41C 0.9700
C42 H42A 0.9700
C42 H42B 0.9700
C42 H42C 0.9700
C43 C44 1.506(11)
C43 C46 1.523(10)
C43 C45 1.545(12)
C44 H44A 0.9700
C44 H44B 0.9700
C44 H44C 0.9700
C45 H45A 0.9700
C45 H45B 0.9700
C45 H45C 0.9700
C46 H46A 0.9700
C46 H46B 0.9700
C46 H46C 0.9700
C47 C48 1.469(10)
C47 H47A 0.9800
C47 H47B 0.9800
C48 C49 1.440(9)
C48 H48A 0.9800
C48 H48B 0.9800
C49 C50 1.464(9)
C49 H49A 0.9800
C49 H49B 0.9800
C50 H50A 0.9800
C50 H50B 0.9800
C51 C52 1.51(2)
C51 H51A 0.9800
C51 H51B 0.9800
C52 C53 1.47(2)
C52 H52A 0.9800
C52 H52B 0.9800
C53 C54 1.527(15)
C53 H53A 0.9800
C53 H53B 0.9800
C54 H54A 0.9800
C54 H54B 0.9800
C55 C56 1.469(14)
C55 H55A 0.9800
C55 H55B 0.9800
C56 C57 1.513(16)
C56 H56A 0.9800
C56 H56B 0.9800
C57 C58 1.441(15)
C57 H57A 0.9800
C57 H57B 0.9800
C58 H58A 0.9800
C58 H58B 0.9800
C59 C60 1.493(13)
C59 H59A 0.9800
C59 H59B 0.9800
C60 C61 1.445(13)
C60 H60A 0.9800
C60 H60B 0.9800
C61 C62 1.486(12)
C61 H61A 0.9800
C61 H61B 0.9800
C62 H62A 0.9800
C62 H62B 0.9800
C63 C64 1.416(15)
C63 H63A 0.9800
C63 H63B 0.9800
C64 C65 1.485(15)
C64 H64A 0.9800
C64 H64B 0.9800
C65 C66 1.495(16)
C65 H65A 0.9800
C65 H65B 0.9800
C66 H66A 0.9800
C66 H66B 0.9800
C67 C68 1.537(19)
C67 H67A 0.9800
C67 H67B 0.9800
C67' C68' 1.581(19)
C67' H67C 0.9800
C67' H67D 0.9800
C68 C69 1.555(19)
C68 H68A 0.9800
C68 H68B 0.9800
C68' C69' 1.55(2)
C68' H68C 0.9800
C68' H68D 0.9800
C69 C70 1.594(19)
C69 H69A 0.9800
C69 H69B 0.9800
C69' C70' 1.471(19)
C69' H69C 0.9800
C69' H69D 0.9800
C70 H70A 0.9800
C70 H70B 0.9800
C70' H70C 0.9800
C70' H70D 0.9800

loop_
_geom_torsion_atom_site_label_1
_geom_torsion_atom_site_label_2
_geom_torsion_atom_site_label_3
_geom_torsion_atom_site_label_4
_geom_torsion
O2 Yb1 O1 C1 92.9(6)
N4 Yb1 O1 C1 174.9(5)
N1 Yb1 O1 C1 5.9(5)
O3 Yb1 O1 C1 94.6(5)
C10 Yb1 O1 C1 -50.3(6)
C33 Yb1 O1 C1 -114.3(6)
O1 Yb1 O2 C24 103.9(6)
N4 Yb1 O2 C24 14.2(5)
N1 Yb1 O2 C24 -176.5(5)
O3 Yb1 O2 C24 102.2(6)
C10 Yb1 O2 C24 -105.1(6)
C33 Yb1 O2 C24 -40.8(6)
O2 Yb1 O3 C47 138.7(6)
O1 Yb1 O3 C47 -40.4(6)
N4 Yb1 O3 C47 -145.4(6)
N1 Yb1 O3 C47 35.1(6)
C10 Yb1 O3 C47 92.8(6)
C33 Yb1 O3 C47 -86.3(6)
O2 Yb1 O3 C50 -40.7(5)
O1 Yb1 O3 C50 140.2(6)
N4 Yb1 O3 C50 35.2(5)
N1 Yb1 O3 C50 -144.3(6)
C10 Yb1 O3 C50 -86.6(6)
C33 Yb1 O3 C50 94.3(6)
O2 Yb1 N1 C7 -152.6(4)
O1 Yb1 N1 C7 -3.4(4)
N4 Yb1 N1 C7 -81.9(8)
O3 Yb1 N1 C7 -79.1(5)
C10 Yb1 N1 C7 134.0(5)
C33 Yb1 N1 C7 63.3(5)
O2 Yb1 N1 C8 32.9(4)
O1 Yb1 N1 C8 -177.9(4)
N4 Yb1 N1 C8 103.6(8)
O3 Yb1 N1 C8 106.4(4)
C10 Yb1 N1 C8 -40.5(4)
C33 Yb1 N1 C8 -111.2(4)
O2 Yb1 N4 C30 -11.3(4)
O1 Yb1 N4 C30 -160.3(4)
N1 Yb1 N4 C30 -84.4(9)
O3 Yb1 N4 C30 -87.3(4)
C10 Yb1 N4 C30 57.4(5)
C33 Yb1 N4 C30 128.2(5)
O2 Yb1 N4 C31 178.0(4)
O1 Yb1 N4 C31 29.0(4)
N1 Yb1 N4 C31 104.9(7)
O3 Yb1 N4 C31 102.0(4)
C10 Yb1 N4 C31 -113.4(3)
C33 Yb1 N4 C31 -42.5(3)
Yb1 O1 C1 C6 -4.7(8)
Yb1 O1 C1 C2 175.3(4)
O1 C1 C2 C3 -176.8(5)
C6 C1 C2 C3 3.2(7)
O1 C1 C2 C16 0.9(8)
C6 C1 C2 C16 -179.0(5)
C1 C2 C3 C4 -2.4(9)
C16 C2 C3 C4 179.9(6)
C2 C3 C4 C5 0.2(9)
C2 C3 C4 C20 178.8(5)
C3 C4 C5 C6 1.1(9)
C20 C4 C5 C6 -177.4(5)
C4 C5 C6 C1 -0.2(9)
C4 C5 C6 C7 179.0(5)
O1 C1 C6 C5 178.0(5)
C2 C1 C6 C5 -2.0(8)
O1 C1 C6 C7 -1.1(8)
C2 C1 C6 C7 178.8(5)
C8 N1 C7 C6 175.6(5)
Yb1 N1 C7 C6 1.1(8)
C5 C6 C7 N1 -176.9(5)
C1 C6 C7 N1 2.2(9)
C7 N1 C8 C9 -90.6(5)
Yb1 N1 C8 C9 84.6(4)
C10 N2 C9 C8 28.7(8)
C11 N2 C9 C8 -147.9(5)
N1 C8 C9 N2 -74.7(6)
C11 N2 C10 N3 -0.8(6)
C9 N2 C10 N3 -177.7(5)
C11 N2 C10 Yb1 178.8(4)
C9 N2 C10 Yb1 1.9(8)
C12 N3 C10 N2 1.0(6)
C13 N3 C10 N2 176.0(5)
C12 N3 C10 Yb1 -178.6(4)
C13 N3 C10 Yb1 -3.6(7)
O2 Yb1 C10 N2 -103.5(5)
O1 Yb1 C10 N2 58.5(5)
N4 Yb1 C10 N2 -170.6(4)
N1 Yb1 C10 N2 2.5(4)
O3 Yb1 C10 N2 -58.2(5)
C33 Yb1 C10 N2 121.2(5)
O2 Yb1 C10 N3 76.0(4)
O1 Yb1 C10 N3 -121.9(4)
N4 Yb1 C10 N3 9.0(4)
N1 Yb1 C10 N3 -178.0(4)
O3 Yb1 C10 N3 121.3(4)
C33 Yb1 C10 N3 -59.3(4)
C10 N2 C11 C12 0.3(7)
C9 N2 C11 C12 177.3(5)
N2 C11 C12 N3 0.3(7)
C10 N3 C12 C11 -0.9(7)
C13 N3 C12 C11 -176.0(5)
C10 N3 C13 C14 119.2(6)
C12 N3 C13 C14 -66.3(7)
C10 N3 C13 C15 -115.5(5)
C12 N3 C13 C15 59.0(7)
C3 C2 C16 C19 115.7(6)
C1 C2 C16 C19 -61.9(6)
C3 C2 C16 C17 -4.0(8)
C1 C2 C16 C17 178.3(5)
C3 C2 C16 C18 -123.3(6)
C1 C2 C16 C18 59.0(7)
C5 C4 C20 C22' -151.7(9)
C3 C4 C20 C22' 29.8(10)
C5 C4 C20 C23 119.7(9)
C3 C4 C20 C23 -58.8(10)
C5 C4 C20 C23' 89.2(10)
C3 C4 C20 C23' -89.3(10)
C5 C4 C20 C21 -3.5(11)
C3 C4 C20 C21 178.0(8)
C5 C4 C20 C21' -29.0(10)
C3 C4 C20 C21' 152.5(9)
C5 C4 C20 C22 -122.8(9)
C3 C4 C20 C22 58.7(9)
Yb1 O2 C24 C29 -9.8(8)
Yb1 O2 C24 C25 171.1(4)
O2 C24 C25 C26 -175.4(5)
C29 C24 C25 C26 5.4(7)
O2 C24 C25 C39 1.1(8)
C29 C24 C25 C39 -178.0(5)
C24 C25 C26 C27 -1.5(8)
C39 C25 C26 C27 -178.0(5)
C25 C26 C27 C28 -2.6(8)
C25 C26 C27 C43 176.8(6)
C26 C27 C28 C29 2.6(8)
C43 C27 C28 C29 -176.8(6)
C27 C28 C29 C24 1.4(8)
C27 C28 C29 C30 -179.7(5)
O2 C24 C29 C28 175.3(5)
C25 C24 C29 C28 -5.5(7)
O2 C24 C29 C30 -3.5(8)
C25 C24 C29 C30 175.6(5)
C31 N4 C30 C29 178.3(5)
Yb1 N4 C30 C29 7.4(8)
C28 C29 C30 N4 -175.9(5)
C24 C29 C30 N4 3.0(9)
C30 N4 C31 C32 -89.2(6)
Yb1 N4 C31 C32 82.9(5)
C33 N5 C32 C31 32.0(8)
C34 N5 C32 C31 -146.1(5)
N4 C31 C32 N5 -71.7(6)
C35 N6 C33 N5 -0.2(6)
C36 N6 C33 N5 178.3(5)
C35 N6 C33 Yb1 -170.2(4)
C36 N6 C33 Yb1 8.3(8)
C34 N5 C33 N6 0.7(6)
C32 N5 C33 N6 -177.5(5)
C34 N5 C33 Yb1 170.2(4)
C32 N5 C33 Yb1 -8.1(8)
O2 Yb1 C33 N6 -127.6(4)
O1 Yb1 C33 N6 69.9(4)
N4 Yb1 C33 N6 177.5(5)
N1 Yb1 C33 N6 3.9(5)
O3 Yb1 C33 N6 115.4(4)
C10 Yb1 C33 N6 -64.0(5)
O2 Yb1 C33 N5 65.3(5)
O1 Yb1 C33 N5 -97.3(5)
N4 Yb1 C33 N5 10.4(4)
N1 Yb1 C33 N5 -163.2(4)
O3 Yb1 C33 N5 -51.7(6)
C10 Yb1 C33 N5 128.8(5)
C33 N5 C34 C35 -1.0(7)
C32 N5 C34 C35 177.3(6)
N5 C34 C35 N6 0.8(7)
C33 N6 C35 C34 -0.4(7)
C36 N6 C35 C34 -178.9(6)
C33 N6 C36 C38 110.5(6)
C35 N6 C36 C38 -71.2(7)
C33 N6 C36 C37 -123.3(6)
C35 N6 C36 C37 55.0(8)
C26 C25 C39 C42 112.6(6)
C24 C25 C39 C42 -63.9(7)
C26 C25 C39 C41 -125.0(6)
C24 C25 C39 C41 58.6(7)
C26 C25 C39 C40 -5.0(8)
C24 C25 C39 C40 178.5(5)
C28 C27 C43 C44 -112.2(7)
C26 C27 C43 C44 68.3(9)
C28 C27 C43 C46 10.0(10)
C26 C27 C43 C46 -169.4(6)
C28 C27 C43 C45 127.1(7)
C26 C27 C43 C45 -52.4(8)
C50 O3 C47 C48 5.4(9)
Yb1 O3 C47 C48 -174.0(5)
O3 C47 C48 C49 -15.1(10)
C47 C48 C49 C50 19.0(11)
C47 O3 C50 C49 6.2(9)
Yb1 O3 C50 C49 -174.3(5)
C48 C49 C50 O3 -15.9(10)
C54 O4 C51 C52 9(3)
O4 C51 C52 C53 8(2)
C51 C52 C53 C54 -23(3)
C51 O4 C54 C53 -19(2)
C52 C53 C54 O4 23(2)
C58 O5 C55 C56 -1.0(13)
O5 C55 C56 C57 17.7(13)
C55 C56 C57 C58 -27.2(14)
C55 O5 C58 C57 -17.1(13)
C56 C57 C58 O5 27.0(13)
C62 O6 C59 C60 -3.7(12)
O6 C59 C60 C61 -2.1(13)
C59 C60 C61 C62 6.9(15)
C59 O6 C62 C61 7.7(12)
C60 C61 C62 O6 -8.9(14)
C66 O7 C63 C64 1(2)
O7 C63 C64 C65 0(2)
C63 C64 C65 C66 -1(2)
C64 C65 C66 O7 1(2)
C63 O7 C66 C65 -1(2)
C70 O8 C67 C68 68(2)
C70' O8' C67' C68' -77(2)
O8 C67 C68 C69 -37(4)
O8' C67' C68' C69' 64(3)
C67 C68 C69 C70 -15(3)
C67' C68' C69' C70' -14(3)
C67 O8 C70 C69 -83(2)
C68 C69 C70 O8 65(3)
C67' O8' C70' C69' 76(3)
C68' C69' C70' O8' -39(4)
